data_7000746
loop_
_publ_author_name
'Ganesamoorthy, Chelladurai'
'Balakrishna, Maravanji S.'
'Mague, Joel T.'

_publ_section_title
;
 Di-, tetra- and polynuclear RhI complexes containing
 phenylene-1,4-diaminotetra(phosphonite), p-C6H4[N{P(OC6H4OMe-o)2}2]2
 and their catalytic investigation towards transfer hydrogenation
 reactions
;
_journal_issue 11
_journal_name_full 'Dalton Transactions'
_journal_page_first 1984
_journal_page_last 1990
_journal_paper_doi 10.1039/b815849e
_journal_year 2009
_chemical_formula_moiety 'C66 H64 Cl2 N4 O16 P4 Rh2'
_chemical_formula_sum 'C66 H64 Cl2 N4 O16 P4 Rh2'
_chemical_formula_weight 1569.81
_chemical_name_systematic
;
catena-Poly{dichloro(\m-1,4-bis(bis(bis(2-
methoxyphenoxy)phospino)amino)benzene-1\k^2^
P,P':2\k^2^P",P"')(\m-pyrazine-1\kN:2\kN')
dirhodium(I)}
;
_space_group_IT_number 14
_symmetry_cell_setting monoclinic
_symmetry_space_group_name_Hall '-P 2yn'
_symmetry_space_group_name_H-M 'P 1 21/n 1'
_atom_sites_solution_hydrogens geom
_atom_sites_solution_primary direct
_atom_sites_solution_secondary difmap
_audit_creation_method SHELXL-97
_cell_angle_alpha 90.00
_cell_angle_beta 110.072(1)
_cell_angle_gamma 90.00
_cell_formula_units_Z 2
_cell_length_a 16.9519(9)
_cell_length_b 11.3413(6)
_cell_length_c 18.325(1)
_cell_measurement_reflns_used 6709
_cell_measurement_temperature 100(2)
_cell_measurement_theta_max 24.79
_cell_measurement_theta_min 2.20
_cell_volume 3309.1(3)
_computing_cell_refinement 'Bruker APEX2 (Bruker-AXS, 2006)'
_computing_data_collection 'Bruker APEX2 (Bruker-AXS, 2006)'
_computing_data_reduction 'Bruker SAINT+ (Bruker-AXS, 2006a)'
_computing_molecular_graphics 'Bruker APEX2 (Bruker-AXS, 2006)'
_computing_publication_material 'Bruker APEX2 (Bruker-AXS, 2006)'
_computing_structure_refinement 'SHELXL-97 (Sheldrick, 1997)'
_computing_structure_solution 'SHELXS-97 (Sheldrick, 1997)'
_diffrn_ambient_temperature 100(2)
_diffrn_measured_fraction_theta_full 0.998
_diffrn_measured_fraction_theta_max 0.998
_diffrn_measurement_device_type 'Bruker Smart APEX CCD area detector'
_diffrn_measurement_method 'phi and omega scans'
_diffrn_radiation_monochromator graphite
_diffrn_radiation_source 'fine-focus sealed tube'
_diffrn_radiation_type MoK\a
_diffrn_radiation_wavelength 0.71073
_diffrn_reflns_av_R_equivalents 0.0704
_diffrn_reflns_av_sigmaI/netI 0.0642
_diffrn_reflns_limit_h_max 19
_diffrn_reflns_limit_h_min -19
_diffrn_reflns_limit_k_max 13
_diffrn_reflns_limit_k_min -13
_diffrn_reflns_limit_l_max 21
_diffrn_reflns_limit_l_min -21
_diffrn_reflns_number 23110
_diffrn_reflns_theta_full 24.83
_diffrn_reflns_theta_max 24.83
_diffrn_reflns_theta_min 2.02
_exptl_absorpt_coefficient_mu 0.748
_exptl_absorpt_correction_T_max 0.9364
_exptl_absorpt_correction_T_min 0.9071
_exptl_absorpt_correction_type multi-scan
_exptl_absorpt_process_details 'sadabs (Sheldrick, 2007)'
_exptl_crystal_colour orange
_exptl_crystal_density_diffrn 1.576
_exptl_crystal_density_method 'not measured'
_exptl_crystal_description Block
_exptl_crystal_F_000 1600
_exptl_crystal_size_max 0.13
_exptl_crystal_size_mid 0.12
_exptl_crystal_size_min 0.09
_refine_diff_density_max 1.338
_refine_diff_density_min -0.404
_refine_diff_density_rms 0.103
_refine_ls_extinction_method none
_refine_ls_goodness_of_fit_ref 1.018
_refine_ls_hydrogen_treatment constr
_refine_ls_matrix_type full
_refine_ls_number_parameters 436
_refine_ls_number_reflns 5711
_refine_ls_number_restraints 27
_refine_ls_restrained_S_all 1.021
_refine_ls_R_factor_all 0.0777
_refine_ls_R_factor_gt 0.0467
_refine_ls_shift/su_max 0.001
_refine_ls_shift/su_mean 0.000
_refine_ls_structure_factor_coef Fsqd
_refine_ls_weighting_details 'calc w=1/[\s^2^(Fo^2^)+(0.0619P)^2^] where P=(Fo^2^+2Fc^2^)/3'
_refine_ls_weighting_scheme calc
_refine_ls_wR_factor_gt 0.1051
_refine_ls_wR_factor_ref 0.1197
_reflns_number_gt 4024
_reflns_number_total 5711
_reflns_threshold_expression >2\s(I)
_cod_data_source_file b815849e.txt
_cod_data_source_block msb368_0m
_cod_depositor_comments
;
The following automatic conversions were performed:
'_symmetry_cell_setting' value 'Monoclinic' changed to 'monoclinic'
according to '/home/saulius/struct/CIF-dictionaries/cif_core.dic'
dictionary named 'cif_core.dic' version 2.4.1 from 2010-06-29.

Automatic conversion script
Id: cif_fix_enum 1527 2010-12-29 10:47:43Z saulius 
;
_cod_original_sg_symbol_H-M P2(1)/n
_cod_database_code 7000746

loop_
_symmetry_equiv_pos_as_xyz
'x, y, z'
'-x+1/2, y+1/2, -z+1/2'
'-x, -y, -z'
'x-1/2, -y-1/2, z-1/2'

loop_
_atom_site_label
_atom_site_type_symbol
_atom_site_fract_x
_atom_site_fract_y
_atom_site_fract_z
_atom_site_U_iso_or_equiv
_atom_site_adp_type
_atom_site_occupancy
_atom_site_symmetry_multiplicity
_atom_site_calc_flag
_atom_site_refinement_flags
_atom_site_disorder_assembly
_atom_site_disorder_group
Rh1 Rh 0.68657(2) 0.66180(3) 0.01752(2) 0.02631(14) Uani 1 1 d . . .
Cl1 Cl 0.60681(7) 0.83857(11) -0.00126(8) 0.0340(3) Uani 1 1 d . . .
P1 P 0.80631(7) 0.72449(10) 0.01298(8) 0.0223(3) Uani 1 1 d . . .
P2 P 0.76656(7) 0.51440(11) 0.02234(8) 0.0261(3) Uani 1 1 d . . .
O1 O 0.81799(19) 0.8020(3) -0.05603(19) 0.0261(8) Uani 1 1 d . . .
O2 O 0.8829(2) 0.7026(3) -0.1515(2) 0.0351(9) Uani 1 1 d . . .
O3 O 0.87895(18) 0.7904(3) 0.08219(18) 0.0231(7) Uani 1 1 d . . .
O4 O 1.0217(2) 0.8972(3) 0.0931(2) 0.0335(8) Uani 1 1 d . . .
O5 O 0.7416(2) 0.4157(3) -0.0447(2) 0.0340(9) Uani 1 1 d . . .
O6 O 0.6394(2) 0.2479(3) -0.0376(2) 0.0439(10) Uani 1 1 d . . .
O7 O 0.8086(2) 0.4231(3) 0.0923(2) 0.0332(9) Uani 1 1 d . . .
O8 O 0.7378(7) 0.3351(10) 0.1847(7) 0.049(3) Uani 0.603(17) 1 d PDU A 1
O8A O 0.7579(12) 0.3092(15) 0.1986(11) 0.049(3) Uani 0.397(17) 1 d PDU A 2
N1 N 0.8488(2) 0.5896(3) 0.0118(2) 0.0217(9) Uani 1 1 d . . .
N2 N 0.5737(3) 0.5664(4) 0.0110(3) 0.0365(11) Uani 1 1 d . . .
C1 C 0.7673(3) 0.7951(4) -0.1342(3) 0.0268(11) Uani 1 1 d . . .
C2 C 0.6882(3) 0.8400(5) -0.1611(3) 0.0439(14) Uani 1 1 d . . .
H2 H 0.6634 0.8720 -0.1262 0.053 Uiso 1 1 calc R . .
C3 C 0.6438(4) 0.8381(6) -0.2415(4) 0.0590(18) Uani 1 1 d . . .
H3 H 0.5877 0.8666 -0.2611 0.071 Uiso 1 1 calc R . .
C4 C 0.6809(4) 0.7957(6) -0.2913(4) 0.0602(19) Uani 1 1 d . . .
H4 H 0.6514 0.7981 -0.3457 0.072 Uiso 1 1 calc R . .
C5 C 0.7607(4) 0.7495(5) -0.2636(3) 0.0479(15) Uani 1 1 d . . .
H5 H 0.7858 0.7193 -0.2988 0.057 Uiso 1 1 calc R . .
C6 C 0.8043(3) 0.7468(4) -0.1847(3) 0.0298(12) Uani 1 1 d . . .
C7 C 0.9218(4) 0.6482(6) -0.2009(4) 0.0560(17) Uani 1 1 d . . .
H7A H 0.8857 0.5848 -0.2307 0.084 Uiso 1 1 calc R . .
H7B H 0.9763 0.6153 -0.1691 0.084 Uiso 1 1 calc R . .
H7C H 0.9302 0.7070 -0.2366 0.084 Uiso 1 1 calc R . .
C8 C 0.8819(3) 0.9152(4) 0.0866(3) 0.0263(11) Uani 1 1 d . . .
C9 C 0.8125(3) 0.9799(5) 0.0856(3) 0.0366(13) Uani 1 1 d . . .
H9 H 0.7614 0.9415 0.0817 0.044 Uiso 1 1 calc R . .
C10 C 0.8186(4) 1.1029(5) 0.0905(3) 0.0450(15) Uani 1 1 d . . .
H10 H 0.7712 1.1489 0.0889 0.054 Uiso 1 1 calc R . .
C11 C 0.8928(4) 1.1563(5) 0.0974(3) 0.0431(15) Uani 1 1 d . . .
H11 H 0.8968 1.2398 0.1011 0.052 Uiso 1 1 calc R . .
C12 C 0.9624(4) 1.0911(5) 0.0990(3) 0.0396(14) Uani 1 1 d . . .
H12 H 1.0135 1.1301 0.1038 0.048 Uiso 1 1 calc R . .
C13 C 0.9578(3) 0.9692(4) 0.0937(3) 0.0270(11) Uani 1 1 d . . .
C14 C 1.1010(3) 0.9522(5) 0.1029(3) 0.0429(15) Uani 1 1 d . . .
H14A H 1.0930 1.0146 0.0640 0.064 Uiso 1 1 calc R . .
H14B H 1.1402 0.8932 0.0962 0.064 Uiso 1 1 calc R . .
H14C H 1.1239 0.9864 0.1550 0.064 Uiso 1 1 calc R . .
C15 C 0.9260(3) 0.5445(4) 0.0064(3) 0.0196(10) Uani 1 1 d . . .
C16 C 0.9940(3) 0.6197(4) 0.0160(3) 0.0231(11) Uani 1 1 d . . .
H16 H 0.9902 0.7010 0.0269 0.028 Uiso 1 1 calc R . .
C17 C 0.9331(3) 0.4259(4) -0.0095(3) 0.0251(11) Uani 1 1 d . . .
H17 H 0.8867 0.3749 -0.0160 0.030 Uiso 1 1 calc R . .
C18 C 0.6597(3) 0.4189(5) -0.1001(3) 0.0315(12) Uani 1 1 d . . .
C19 C 0.6336(4) 0.5051(5) -0.1552(3) 0.0431(14) Uani 1 1 d . . .
H19 H 0.6721 0.5642 -0.1582 0.052 Uiso 1 1 calc R . .
C20 C 0.5516(4) 0.5075(6) -0.2070(3) 0.0544(17) Uani 1 1 d . . .
H20 H 0.5330 0.5684 -0.2446 0.065 Uiso 1 1 calc R . .
C21 C 0.4979(4) 0.4185(6) -0.2020(4) 0.0528(17) Uani 1 1 d . . .
H21 H 0.4416 0.4188 -0.2370 0.063 Uiso 1 1 calc R . .
C22 C 0.5236(3) 0.3291(5) -0.1478(3) 0.0402(14) Uani 1 1 d . . .
H22 H 0.4854 0.2688 -0.1461 0.048 Uiso 1 1 calc R . .
C23 C 0.6068(3) 0.3277(5) -0.0950(3) 0.0363(13) Uani 1 1 d . . .
C24 C 0.5929(3) 0.1410(5) -0.0425(4) 0.0520(17) Uani 1 1 d . . .
H24A H 0.5389 0.1589 -0.0365 0.078 Uiso 1 1 calc R . .
H24B H 0.6249 0.0871 -0.0012 0.078 Uiso 1 1 calc R . .
H24C H 0.5831 0.1039 -0.0932 0.078 Uiso 1 1 calc R . .
C25 C 0.8426(3) 0.4570(4) 0.1713(3) 0.0341(13) Uani 1 1 d . A .
C26 C 0.9075(3) 0.5363(5) 0.1980(3) 0.0399(14) Uani 1 1 d . . .
H26 H 0.9283 0.5757 0.1626 0.048 Uiso 1 1 calc R . .
C27 C 0.9423(3) 0.5583(6) 0.2769(3) 0.0475(16) Uani 1 1 d . . .
H27 H 0.9872 0.6130 0.2954 0.057 Uiso 1 1 calc R . .
C28 C 0.9130(4) 0.5022(6) 0.3287(4) 0.0536(18) Uani 1 1 d . . .
H28 H 0.9373 0.5179 0.3827 0.064 Uiso 1 1 calc R . .
C29 C 0.8473(4) 0.4221(5) 0.3017(4) 0.0489(16) Uani 1 1 d . A .
H29 H 0.8273 0.3823 0.3375 0.059 Uiso 1 1 calc R . .
C30 C 0.8110(4) 0.4002(5) 0.2230(4) 0.0429(15) Uani 1 1 d D . .
C31 C 0.6994(10) 0.2763(13) 0.2345(9) 0.070(3) Uani 0.603(17) 1 d PDU A 1
H31A H 0.7425 0.2330 0.2753 0.104 Uiso 0.603(17) 1 calc PR A 1
H31B H 0.6564 0.2212 0.2035 0.104 Uiso 0.603(17) 1 calc PR A 1
H31C H 0.6734 0.3352 0.2582 0.104 Uiso 0.603(17) 1 calc PR A 1
C31A C 0.7439(16) 0.2372(18) 0.2584(13) 0.070(3) Uani 0.397(17) 1 d PDU A 2
H31D H 0.7970 0.2010 0.2904 0.104 Uiso 0.397(17) 1 calc PR A 2
H31E H 0.7030 0.1753 0.2340 0.104 Uiso 0.397(17) 1 calc PR A 2
H31F H 0.7223 0.2867 0.2911 0.104 Uiso 0.397(17) 1 calc PR A 2
C32 C 0.5742(3) 0.4693(5) 0.0546(3) 0.0350(13) Uani 1 1 d . . .
H32 H 0.6251 0.4457 0.0935 0.042 Uiso 1 1 calc R . .
C33 C 0.4978(3) 0.5956(5) -0.0435(3) 0.0365(13) Uani 1 1 d . . .
H33 H 0.4947 0.6634 -0.0749 0.044 Uiso 1 1 calc R . .

loop_
_atom_site_aniso_label
_atom_site_aniso_U_11
_atom_site_aniso_U_22
_atom_site_aniso_U_33
_atom_site_aniso_U_23
_atom_site_aniso_U_13
_atom_site_aniso_U_12
Rh1 0.0200(2) 0.0200(2) 0.0452(3) -0.00356(19) 0.01927(18) -0.00243(17)
Cl1 0.0238(6) 0.0257(6) 0.0560(9) -0.0057(6) 0.0183(6) 0.0014(6)
P1 0.0179(6) 0.0180(7) 0.0338(8) -0.0009(6) 0.0125(6) -0.0016(5)
P2 0.0205(6) 0.0186(6) 0.0453(8) -0.0029(6) 0.0192(6) -0.0038(5)
O1 0.0243(18) 0.0237(18) 0.033(2) -0.0009(15) 0.0131(16) -0.0050(14)
O2 0.029(2) 0.039(2) 0.041(2) -0.0018(17) 0.0174(17) 0.0026(16)
O3 0.0188(17) 0.0184(17) 0.033(2) -0.0021(14) 0.0106(15) -0.0019(13)
O4 0.0231(18) 0.035(2) 0.046(2) -0.0068(17) 0.0168(17) -0.0127(16)
O5 0.0224(18) 0.0260(19) 0.059(2) -0.0157(17) 0.0202(18) -0.0048(15)
O6 0.025(2) 0.027(2) 0.077(3) 0.001(2) 0.015(2) -0.0057(17)
O7 0.037(2) 0.0209(18) 0.050(2) 0.0048(17) 0.0259(18) 0.0047(16)
O8 0.067(5) 0.031(5) 0.061(4) 0.013(3) 0.038(4) 0.000(4)
O8A 0.067(5) 0.031(5) 0.061(4) 0.013(3) 0.038(4) 0.000(4)
N1 0.0166(19) 0.014(2) 0.037(2) 0.0010(17) 0.0128(18) -0.0013(16)
N2 0.031(2) 0.030(3) 0.059(3) -0.006(2) 0.028(2) 0.002(2)
C1 0.026(3) 0.021(2) 0.035(3) 0.003(2) 0.013(2) -0.001(2)
C2 0.042(3) 0.043(3) 0.048(4) 0.006(3) 0.018(3) 0.013(3)
C3 0.045(4) 0.064(4) 0.061(5) 0.010(4) 0.010(3) 0.019(3)
C4 0.061(5) 0.075(5) 0.040(4) 0.008(3) 0.011(3) 0.017(4)
C5 0.057(4) 0.053(4) 0.038(4) 0.004(3) 0.021(3) 0.004(3)
C6 0.030(3) 0.024(3) 0.034(3) 0.003(2) 0.009(2) -0.005(2)
C7 0.048(4) 0.068(5) 0.064(4) -0.019(4) 0.033(3) -0.001(3)
C8 0.031(3) 0.018(3) 0.029(3) -0.003(2) 0.008(2) -0.004(2)
C9 0.027(3) 0.028(3) 0.052(4) -0.012(3) 0.010(3) -0.005(2)
C10 0.040(3) 0.030(3) 0.053(4) -0.011(3) -0.001(3) 0.009(3)
C11 0.057(4) 0.018(3) 0.043(3) -0.001(3) 0.003(3) 0.002(3)
C12 0.042(3) 0.027(3) 0.043(4) 0.000(3) 0.006(3) -0.012(3)
C13 0.027(3) 0.025(3) 0.030(3) 0.003(2) 0.011(2) 0.002(2)
C14 0.035(3) 0.045(4) 0.053(4) -0.003(3) 0.021(3) -0.019(3)
C15 0.012(2) 0.024(3) 0.023(3) 0.002(2) 0.006(2) 0.0013(19)
C16 0.017(2) 0.018(2) 0.035(3) -0.003(2) 0.010(2) -0.0014(19)
C17 0.016(2) 0.025(3) 0.039(3) -0.005(2) 0.015(2) -0.005(2)
C18 0.024(3) 0.032(3) 0.042(3) -0.017(3) 0.016(3) -0.003(2)
C19 0.050(4) 0.040(4) 0.043(4) -0.007(3) 0.021(3) -0.009(3)
C20 0.062(4) 0.068(5) 0.032(3) -0.004(3) 0.015(3) -0.003(4)
C21 0.043(4) 0.064(5) 0.047(4) -0.017(3) 0.010(3) 0.001(3)
C22 0.025(3) 0.040(3) 0.055(4) -0.015(3) 0.013(3) -0.005(3)
C23 0.030(3) 0.028(3) 0.055(4) -0.009(3) 0.019(3) -0.001(2)
C24 0.035(3) 0.028(3) 0.101(5) -0.003(3) 0.033(4) -0.011(3)
C25 0.037(3) 0.022(3) 0.048(4) 0.009(3) 0.022(3) 0.016(2)
C26 0.030(3) 0.047(4) 0.047(4) 0.009(3) 0.018(3) 0.008(3)
C27 0.030(3) 0.070(5) 0.043(4) 0.000(3) 0.013(3) 0.008(3)
C28 0.049(4) 0.068(5) 0.048(4) 0.011(3) 0.022(3) 0.032(4)
C29 0.063(4) 0.042(4) 0.053(4) 0.020(3) 0.034(4) 0.024(3)
C30 0.048(4) 0.028(3) 0.063(4) 0.003(3) 0.032(3) 0.004(3)
C31 0.083(7) 0.064(6) 0.067(6) 0.021(4) 0.032(5) -0.018(5)
C31A 0.083(7) 0.064(6) 0.067(6) 0.021(4) 0.032(5) -0.018(5)
C32 0.022(3) 0.032(3) 0.057(4) -0.004(3) 0.023(3) 0.002(2)
C33 0.028(3) 0.033(3) 0.051(4) -0.006(3) 0.018(3) 0.000(2)

loop_
_atom_type_symbol
_atom_type_description
_atom_type_scat_dispersion_real
_atom_type_scat_dispersion_imag
_atom_type_scat_source
C C 0.0033 0.0016 'International Tables Vol C Tables 4.2.6.8 and 6.1.1.4'
H H 0.0000 0.0000 'International Tables Vol C Tables 4.2.6.8 and 6.1.1.4'
N N 0.0061 0.0033 'International Tables Vol C Tables 4.2.6.8 and 6.1.1.4'
O O 0.0106 0.0060 'International Tables Vol C Tables 4.2.6.8 and 6.1.1.4'
P P 0.1023 0.0942 'International Tables Vol C Tables 4.2.6.8 and 6.1.1.4'
Cl Cl 0.1484 0.1585 'International Tables Vol C Tables 4.2.6.8 and 6.1.1.4'
Rh Rh -1.1178 0.9187 'International Tables Vol C Tables 4.2.6.8 and 6.1.1.4'

loop_
_geom_angle_atom_site_label_1
_geom_angle_atom_site_label_2
_geom_angle_atom_site_label_3
_geom_angle
_geom_angle_site_symmetry_1
_geom_angle_site_symmetry_3
_geom_angle_publ_flag
P2 Rh1 N2 98.49(11) . . ?
P2 Rh1 P1 70.76(4) . . ?
N2 Rh1 P1 167.94(11) . . ?
P2 Rh1 Cl1 171.22(5) . . ?
N2 Rh1 Cl1 88.01(11) . . ?
P1 Rh1 Cl1 102.14(5) . . ?
O1 P1 O3 95.61(17) . . ?
O1 P1 N1 108.40(18) . . ?
O3 P1 N1 102.41(18) . . ?
O1 P1 Rh1 125.20(13) . . ?
O3 P1 Rh1 126.16(13) . . ?
N1 P1 Rh1 96.43(13) . . ?
O1 P1 P2 133.22(14) . . ?
O3 P1 P2 122.57(13) . . ?
N1 P1 P2 42.76(12) . . ?
Rh1 P1 P2 53.80(4) . . ?
O5 P2 O7 95.11(19) . . ?
O5 P2 N1 105.80(18) . . ?
O7 P2 N1 104.88(18) . . ?
O5 P2 Rh1 121.11(14) . . ?
O7 P2 Rh1 129.58(14) . . ?
N1 P2 Rh1 97.87(13) . . ?
O5 P2 P1 128.16(15) . . ?
O7 P2 P1 127.72(14) . . ?
N1 P2 P1 42.56(13) . . ?
Rh1 P2 P1 55.44(4) . . ?
C1 O1 P1 125.2(3) . . ?
C6 O2 C7 118.2(4) . . ?
C8 O3 P1 120.6(3) . . ?
C13 O4 C14 116.9(4) . . ?
C18 O5 P2 117.9(3) . . ?
C23 O6 C24 116.6(4) . . ?
C25 O7 P2 123.6(3) . . ?
C30 O8 C31 115.9(9) . . ?
C30 O8A C31A 116.5(14) . . ?
C15 N1 P1 136.2(3) . . ?
C15 N1 P2 129.1(3) . . ?
P1 N1 P2 94.68(18) . . ?
C32 N2 C33 116.1(4) . . ?
C32 N2 Rh1 123.0(3) . . ?
C33 N2 Rh1 120.7(4) . . ?
C2 C1 O1 122.3(5) . . ?
C2 C1 C6 121.2(5) . . ?
O1 C1 C6 116.3(4) . . ?
C1 C2 C3 118.8(6) . . ?
C1 C2 H2 120.6 . . ?
C3 C2 H2 120.6 . . ?
C4 C3 C2 120.2(6) . . ?
C4 C3 H3 119.9 . . ?
C2 C3 H3 119.9 . . ?
C3 C4 C5 120.7(6) . . ?
C3 C4 H4 119.7 . . ?
C5 C4 H4 119.7 . . ?
C4 C5 C6 120.0(6) . . ?
C4 C5 H5 120.0 . . ?
C6 C5 H5 120.0 . . ?
O2 C6 C5 124.6(5) . . ?
O2 C6 C1 116.4(4) . . ?
C5 C6 C1 119.0(5) . . ?
O2 C7 H7A 109.5 . . ?
O2 C7 H7B 109.5 . . ?
H7A C7 H7B 109.5 . . ?
O2 C7 H7C 109.5 . . ?
H7A C7 H7C 109.5 . . ?
H7B C7 H7C 109.5 . . ?
C9 C8 C13 121.6(5) . . ?
C9 C8 O3 121.2(4) . . ?
C13 C8 O3 117.3(4) . . ?
C8 C9 C10 119.1(5) . . ?
C8 C9 H9 120.5 . . ?
C10 C9 H9 120.5 . . ?
C11 C10 C9 119.6(5) . . ?
C11 C10 H10 120.2 . . ?
C9 C10 H10 120.2 . . ?
C10 C11 C12 121.2(5) . . ?
C10 C11 H11 119.4 . . ?
C12 C11 H11 119.4 . . ?
C11 C12 C13 120.3(5) . . ?
C11 C12 H12 119.9 . . ?
C13 C12 H12 119.9 . . ?
O4 C13 C12 125.0(5) . . ?
O4 C13 C8 116.7(4) . . ?
C12 C13 C8 118.3(5) . . ?
O4 C14 H14A 109.5 . . ?
O4 C14 H14B 109.5 . . ?
H14A C14 H14B 109.5 . . ?
O4 C14 H14C 109.5 . . ?
H14A C14 H14C 109.5 . . ?
H14B C14 H14C 109.5 . . ?
C17 C15 C16 119.4(4) . . ?
C17 C15 N1 120.3(4) . . ?
C16 C15 N1 120.4(4) . . ?
C17 C16 C15 119.0(4) 3_765 . ?
C17 C16 H16 120.5 3_765 . ?
C15 C16 H16 120.5 . . ?
C16 C17 C15 121.6(4) 3_765 . ?
C16 C17 H17 119.2 3_765 . ?
C15 C17 H17 119.2 . . ?
C19 C18 C23 121.9(5) . . ?
C19 C18 O5 122.6(5) . . ?
C23 C18 O5 115.5(5) . . ?
C18 C19 C20 121.0(6) . . ?
C18 C19 H19 119.5 . . ?
C20 C19 H19 119.5 . . ?
C21 C20 C19 117.8(6) . . ?
C21 C20 H20 121.1 . . ?
C19 C20 H20 121.1 . . ?
C22 C21 C20 122.1(6) . . ?
C22 C21 H21 119.0 . . ?
C20 C21 H21 119.0 . . ?
C21 C22 C23 119.8(5) . . ?
C21 C22 H22 120.1 . . ?
C23 C22 H22 120.1 . . ?
O6 C23 C18 116.6(5) . . ?
O6 C23 C22 125.9(5) . . ?
C18 C23 C22 117.4(5) . . ?
O6 C24 H24A 109.5 . . ?
O6 C24 H24B 109.5 . . ?
H24A C24 H24B 109.5 . . ?
O6 C24 H24C 109.5 . . ?
H24A C24 H24C 109.5 . . ?
H24B C24 H24C 109.5 . . ?
C26 C25 C30 120.4(6) . . ?
C26 C25 O7 122.6(5) . . ?
C30 C25 O7 116.9(5) . . ?
C25 C26 C27 119.5(5) . . ?
C25 C26 H26 120.2 . . ?
C27 C26 H26 120.2 . . ?
C28 C27 C26 120.9(6) . . ?
C28 C27 H27 119.6 . . ?
C26 C27 H27 119.6 . . ?
C27 C28 C29 119.6(6) . . ?
C27 C28 H28 120.2 . . ?
C29 C28 H28 120.2 . . ?
C30 C29 C28 120.3(6) . . ?
C30 C29 H29 119.8 . . ?
C28 C29 H29 119.8 . . ?
O8A C30 C29 119.6(9) . . ?
O8A C30 C25 119.9(10) . . ?
C29 C30 C25 119.2(6) . . ?
O8A C30 O8 18.9(11) . . ?
C29 C30 O8 128.0(7) . . ?
C25 C30 O8 112.4(7) . . ?
O8A C31A H31D 109.5 . . ?
O8A C31A H31E 109.5 . . ?
H31D C31A H31E 109.5 . . ?
O8A C31A H31F 109.5 . . ?
H31D C31A H31F 109.5 . . ?
H31E C31A H31F 109.5 . . ?
N2 C32 C33 121.3(5) . 3_665 ?
N2 C32 H32 119.4 . . ?
C33 C32 H32 119.4 3_665 . ?
N2 C33 C32 122.7(5) . 3_665 ?
N2 C33 H33 118.7 . . ?
C32 C33 H33 118.7 3_665 . ?

loop_
_geom_bond_atom_site_label_1
_geom_bond_atom_site_label_2
_geom_bond_distance
_geom_bond_site_symmetry_2
_geom_bond_publ_flag
Rh1 P2 2.1350(13) . ?
Rh1 N2 2.165(4) . ?
Rh1 P1 2.1790(12) . ?
Rh1 Cl1 2.3763(13) . ?
P1 O1 1.607(3) . ?
P1 O3 1.616(3) . ?
P1 N1 1.695(4) . ?
P1 P2 2.4980(17) . ?
P2 O5 1.608(3) . ?
P2 O7 1.611(4) . ?
P2 N1 1.702(4) . ?
O1 C1 1.397(6) . ?
O2 C6 1.356(6) . ?
O2 C7 1.429(6) . ?
O3 C8 1.418(5) . ?
O4 C13 1.360(6) . ?
O4 C14 1.437(5) . ?
O5 C18 1.412(6) . ?
O6 C23 1.353(6) . ?
O6 C24 1.432(6) . ?
O7 C25 1.415(6) . ?
O8 C30 1.406(10) . ?
O8 C31 1.451(11) . ?
O8A C30 1.341(13) . ?
O8A C31A 1.449(15) . ?
N1 C15 1.439(5) . ?
N2 C32 1.360(7) . ?
N2 C33 1.371(7) . ?
C1 C2 1.358(7) . ?
C1 C6 1.397(7) . ?
C2 C3 1.407(8) . ?
C2 H2 0.9500 . ?
C3 C4 1.362(9) . ?
C3 H3 0.9500 . ?
C4 C5 1.375(8) . ?
C4 H4 0.9500 . ?
C5 C6 1.380(7) . ?
C5 H5 0.9500 . ?
C7 H7A 0.9800 . ?
C7 H7B 0.9800 . ?
C7 H7C 0.9800 . ?
C8 C9 1.380(7) . ?
C8 C13 1.390(6) . ?
C9 C10 1.399(7) . ?
C9 H9 0.9500 . ?
C10 C11 1.363(8) . ?
C10 H10 0.9500 . ?
C11 C12 1.384(8) . ?
C11 H11 0.9500 . ?
C12 C13 1.386(7) . ?
C12 H12 0.9500 . ?
C14 H14A 0.9800 . ?
C14 H14B 0.9800 . ?
C14 H14C 0.9800 . ?
C15 C17 1.391(6) . ?
C15 C16 1.395(6) . ?
C16 C17 1.382(6) 3_765 ?
C16 H16 0.9500 . ?
C17 C16 1.382(6) 3_765 ?
C17 H17 0.9500 . ?
C18 C19 1.365(7) . ?
C18 C23 1.392(7) . ?
C19 C20 1.388(8) . ?
C19 H19 0.9500 . ?
C20 C21 1.384(9) . ?
C20 H20 0.9500 . ?
C21 C22 1.381(8) . ?
C21 H21 0.9500 . ?
C22 C23 1.410(7) . ?
C22 H22 0.9500 . ?
C24 H24A 0.9800 . ?
C24 H24B 0.9800 . ?
C24 H24C 0.9800 . ?
C25 C26 1.374(7) . ?
C25 C30 1.397(7) . ?
C26 C27 1.384(8) . ?
C26 H26 0.9500 . ?
C27 C28 1.369(8) . ?
C27 H27 0.9500 . ?
C28 C29 1.389(8) . ?
C28 H28 0.9500 . ?
C29 C30 1.382(8) . ?
C29 H29 0.9500 . ?
C31 H31A 0.9800 . ?
C31 H31B 0.9800 . ?
C31 H31C 0.9800 . ?
C31A H31D 0.9800 . ?
C31A H31E 0.9800 . ?
C31A H31F 0.9800 . ?
C32 C33 1.380(7) 3_665 ?
C32 H32 0.9500 . ?
C33 C32 1.380(7) 3_665 ?
C33 H33 0.9500 . ?
